data_7721170
loop_
_publ_author_name
'Sanchez-Lecuona, Gabriela'
'Wells, Garrett M.'
'Gyton, Matthew Robert'
'Zamora-Moreno, Julio'
'Duckett, Simon B.'
'Webster, Charles E.'
'Montiel-Palma, Virginia'

_publ_section_title
;
 Zwitterionic-to-cationic ruthenium carbazole complexes: structure and
 selective hydroboration of quinolines and pyridines
;
_journal_name_full 'Dalton Transactions'
_journal_paper_doi 10.1039/D6DT00915H
_journal_year 2026
_chemical_formula_moiety 'C51 H47 Al Cl N P2 Ru'
_chemical_formula_sum 'C51 H47 Al Cl N P2 Ru'
_chemical_formula_weight 899.33
_space_group_crystal_system monoclinic
_space_group_IT_number 14
_space_group_name_Hall '-P 2yn'
_space_group_name_H-M_alt 'P 1 21/n 1'
_atom_sites_solution_hydrogens geom
_audit_creation_method SHELXL-2018/3
_audit_update_record
;
2022-05-09 deposited with the CCDC.	2026-06-18 downloaded from the CCDC.
;
_cell_angle_alpha 90
_cell_angle_beta 99.5300(10)
_cell_angle_gamma 90
_cell_formula_units_Z 4
_cell_length_a 11.0420(3)
_cell_length_b 12.1033(3)
_cell_length_c 31.6126(8)
_cell_measurement_reflns_used 549
_cell_measurement_temperature 100(2)
_cell_measurement_theta_max 72.985
_cell_measurement_theta_min 2.835
_cell_volume 4166.55(19)
_computing_cell_refinement 'APEX3 v2019.1.0'
_computing_data_collection 'APEX3 v2019.1.0'
_computing_data_reduction 'Saint, APEX v2019.1.0.'
_computing_molecular_graphics 'Mercury V.4.2.0,POV-Ray v 3.7'
_computing_publication_material 'APEX3 v2019.1.0'
_computing_structure_refinement SHELXTL-2018/3
_computing_structure_solution SHELXT
_diffrn_ambient_temperature 100(2)
_diffrn_measured_fraction_theta_full 0.995
_diffrn_measured_fraction_theta_max 0.992
_diffrn_measurement_device_type 'Bruker AXS D8 Venture '
_diffrn_measurement_method 'profile data from \q/2\q scans'
_diffrn_radiation_type CuK\a
_diffrn_radiation_wavelength 1.54178
_diffrn_reflns_av_R_equivalents 0.0440
_diffrn_reflns_av_unetI/netI 0.0275
_diffrn_reflns_Laue_measured_fraction_full 0.995
_diffrn_reflns_Laue_measured_fraction_max 0.992
_diffrn_reflns_limit_h_max 13
_diffrn_reflns_limit_h_min -13
_diffrn_reflns_limit_k_max 14
_diffrn_reflns_limit_k_min -14
_diffrn_reflns_limit_l_max 39
_diffrn_reflns_limit_l_min -39
_diffrn_reflns_number 47143
_diffrn_reflns_point_group_measured_fraction_full 0.995
_diffrn_reflns_point_group_measured_fraction_max 0.992
_diffrn_reflns_theta_full 67.679
_diffrn_reflns_theta_max 72.985
_diffrn_reflns_theta_min 2.835
_exptl_absorpt_coefficient_mu 4.849
_exptl_absorpt_correction_T_max 0.672
_exptl_absorpt_correction_T_min 0.416
_exptl_absorpt_correction_type multi-scan
_exptl_absorpt_process_details SADABS
_exptl_crystal_colour YELLOW
_exptl_crystal_density_diffrn 1.434
_exptl_crystal_description 'PRISM FRAG'
_exptl_crystal_F_000 1856
_exptl_crystal_size_max 0.219
_exptl_crystal_size_mid 0.105
_exptl_crystal_size_min 0.089
_refine_diff_density_max 0.351
_refine_diff_density_min -0.330
_refine_diff_density_rms 0.067
_refine_ls_extinction_coef 0.000185(17)
_refine_ls_extinction_expression Fc^*^=kFc[1+0.001xFc^2^\l^3^/sin(2\q)]^-1/4^
_refine_ls_extinction_method 'SHELXL-2018/3 (Sheldrick 2018)'
_refine_ls_goodness_of_fit_ref 1.033
_refine_ls_hydrogen_treatment constr
_refine_ls_matrix_type full
_refine_ls_number_parameters 518
_refine_ls_number_reflns 8253
_refine_ls_number_restraints 0
_refine_ls_restrained_S_all 1.033
_refine_ls_R_factor_all 0.0333
_refine_ls_R_factor_gt 0.0266
_refine_ls_shift/su_max 0.004
_refine_ls_shift/su_mean 0.000
_refine_ls_structure_factor_coef Fsqd
_refine_ls_weighting_details 'w=1/[\s^2^(Fo^2^)+(0.0217P)^2^+4.6343P] where P=(Fo^2^+2Fc^2^)/3'
_refine_ls_weighting_scheme calc
_refine_ls_wR_factor_gt 0.0583
_refine_ls_wR_factor_ref 0.0614
_reflns_Friedel_coverage 0.000
_reflns_number_gt 7280
_reflns_number_total 8253
_reflns_threshold_expression 'I > 2\s(I)'
_cod_data_source_file d6dt00915h2.cif
_cod_data_source_block RuAl
_cod_depositor_comments
;
The following automatic conversions were performed:

data item '_exptl_absorpt_correction_type' value 'MULTI-SCAN' was
changed to 'multi-scan' in accordance with the
/home/data/users/saulius/crontab/automatic-downloads/rss-feeds/RSC/lib/dictionaries/cif_core.dic
dictionary named 'cif_core.dic' version 2.4.2 last updated on
2011-04-26.

Automatic conversion script
Id: cif_fix_values 8170 2020-07-09 18:12:32Z antanas 
;
_cod_original_sg_symbol_H-M 'P 21/n'
_cod_database_code 7721170
_shelx_space_group_comment
;
The symmetry employed for this shelxl refinement is uniquely defined
by the following loop, which should always be used as a source of
symmetry information in preference to the above space-group names.
They are only intended as comments.
;
_shelx_estimated_absorpt_t_min 0.416
_shelx_estimated_absorpt_t_max 0.672

loop_
_space_group_symop_operation_xyz
'x, y, z'
'-x+1/2, y+1/2, -z+1/2'
'-x, -y, -z'
'x-1/2, -y-1/2, z-1/2'

loop_
_atom_site_label
_atom_site_type_symbol
_atom_site_fract_x
_atom_site_fract_y
_atom_site_fract_z
_atom_site_U_iso_or_equiv
_atom_site_adp_type
_atom_site_occupancy
_atom_site_site_symmetry_order
_atom_site_calc_flag
_atom_site_refinement_flags_posn
_atom_site_refinement_flags_adp
_atom_site_refinement_flags_occupancy
_atom_site_disorder_assembly
_atom_site_disorder_group
Ru1 Ru 0.52091(2) 0.38732(2) 0.38942(2) 0.00978(5) Uani 1 1 d . . . . .
P1 P 0.60770(5) 0.42750(4) 0.32929(2) 0.01094(10) Uani 1 1 d . . . . .
P2 P 0.50914(5) 0.19542(4) 0.38212(2) 0.01192(10) Uani 1 1 d . . . . .
Al1 Al 0.22455(6) 0.67876(5) 0.41274(2) 0.01321(12) Uani 1 1 d . . . . .
Cl1 Cl 0.16128(5) 0.75162(4) 0.46929(2) 0.01818(11) Uani 1 1 d . . . . .
N1 N 0.30929(16) 0.54678(14) 0.43533(5) 0.0128(3) Uani 1 1 d . . . . .
C1 C 0.64055(19) 0.52022(16) 0.42484(6) 0.0140(4) Uani 1 1 d . . . . .
H1 H 0.704759 0.557949 0.414222 0.017 Uiso 1 1 calc R U . . .
C2 C 0.6683(2) 0.42304(17) 0.44906(7) 0.0155(4) Uani 1 1 d . . . . .
H2 H 0.750874 0.398682 0.456626 0.019 Uiso 1 1 calc R U . . .
C3 C 0.5711(2) 0.36248(17) 0.46188(6) 0.0142(4) Uani 1 1 d . . . . .
H3 H 0.585995 0.291361 0.474382 0.017 Uiso 1 1 calc R U . . .
C4 C 0.45173(19) 0.40803(16) 0.45606(6) 0.0128(4) Uani 1 1 d . . . . .
C5 C 0.33834(19) 0.37704(16) 0.47026(6) 0.0141(4) Uani 1 1 d . . . . .
C6 C 0.3050(2) 0.28966(17) 0.49492(7) 0.0169(4) Uani 1 1 d . . . . .
H6 H 0.362076 0.233181 0.505179 0.020 Uiso 1 1 calc R U . . .
C7 C 0.1866(2) 0.28762(18) 0.50398(7) 0.0207(5) Uani 1 1 d . . . . .
H7 H 0.161979 0.228864 0.520603 0.025 Uiso 1 1 calc R U . . .
C8 C 0.1027(2) 0.37092(17) 0.48899(7) 0.0185(4) Uani 1 1 d . . . . .
H8 H 0.021514 0.366717 0.495164 0.022 Uiso 1 1 calc R U . . .
C9 C 0.1348(2) 0.45949(17) 0.46536(7) 0.0159(4) Uani 1 1 d . . . . .
H9 H 0.077258 0.515942 0.455458 0.019 Uiso 1 1 calc R U . . .
C10 C 0.25505(19) 0.46289(16) 0.45658(6) 0.0131(4) Uani 1 1 d . . . . .
C11 C 0.42742(19) 0.51374(16) 0.43556(6) 0.0118(4) Uani 1 1 d . . . . .
C12 C 0.51961(19) 0.56340(16) 0.41583(6) 0.0125(4) Uani 1 1 d . . . . .
H12 H 0.500991 0.624363 0.396941 0.015 Uiso 1 1 calc R U . . .
C13 C 0.0790(2) 0.63175(19) 0.37207(8) 0.0238(5) Uani 1 1 d . . . . .
H13A H 0.082432 0.551791 0.367545 0.036 Uiso 1 1 calc R U . . .
H13B H 0.077421 0.670042 0.344672 0.036 Uiso 1 1 calc R U . . .
H13C H 0.004579 0.650026 0.383753 0.036 Uiso 1 1 calc R U . . .
C14 C 0.3382(2) 0.78427(17) 0.39269(7) 0.0183(4) Uani 1 1 d . . . . .
H14A H 0.412129 0.791404 0.414411 0.027 Uiso 1 1 calc R U . . .
H14B H 0.298071 0.856462 0.387849 0.027 Uiso 1 1 calc R U . . .
H14C H 0.360892 0.757505 0.365810 0.027 Uiso 1 1 calc R U . . .
C15 C 0.6397(2) 0.57741(16) 0.32666(6) 0.0142(4) Uani 1 1 d . . . . .
C16 C 0.5389(2) 0.64902(18) 0.31933(7) 0.0176(4) Uani 1 1 d . . . . .
H16 H 0.458226 0.620295 0.317692 0.021 Uiso 1 1 calc R U . . .
C17 C 0.5559(2) 0.76195(18) 0.31442(7) 0.0217(5) Uani 1 1 d . . . . .
H17 H 0.486962 0.810040 0.309741 0.026 Uiso 1 1 calc R U . . .
C18 C 0.6736(2) 0.80435(18) 0.31636(7) 0.0227(5) Uani 1 1 d . . . . .
H18 H 0.685261 0.881322 0.312756 0.027 Uiso 1 1 calc R U . . .
C19 C 0.7736(2) 0.73413(19) 0.32354(8) 0.0220(5) Uani 1 1 d . . . . .
H19 H 0.854099 0.763183 0.325004 0.026 Uiso 1 1 calc R U . . .
C20 C 0.7572(2) 0.62117(17) 0.32865(7) 0.0172(4) Uani 1 1 d . . . . .
H20 H 0.826613 0.573637 0.333529 0.021 Uiso 1 1 calc R U . . .
C21 C 0.75923(19) 0.36605(16) 0.32831(7) 0.0132(4) Uani 1 1 d . . . . .
C22 C 0.85049(19) 0.37475(16) 0.36462(7) 0.0151(4) Uani 1 1 d . . . . .
H22 H 0.832356 0.410602 0.389562 0.018 Uiso 1 1 calc R U . . .
C23 C 0.9665(2) 0.33196(18) 0.36468(7) 0.0187(4) Uani 1 1 d . . . . .
H23 H 1.028156 0.340525 0.389250 0.022 Uiso 1 1 calc R U . . .
C24 C 0.9929(2) 0.27670(19) 0.32905(8) 0.0220(5) Uani 1 1 d . . . . .
H24 H 1.072548 0.246753 0.329216 0.026 Uiso 1 1 calc R U . . .
C25 C 0.9036(2) 0.26508(19) 0.29325(8) 0.0226(5) Uani 1 1 d . . . . .
H25 H 0.921473 0.226057 0.268945 0.027 Uiso 1 1 calc R U . . .
C26 C 0.7876(2) 0.31031(17) 0.29265(7) 0.0169(4) Uani 1 1 d . . . . .
H26 H 0.727140 0.303158 0.267671 0.020 Uiso 1 1 calc R U . . .
C27 C 0.53313(19) 0.41318(16) 0.27258(7) 0.0144(4) Uani 1 1 d . . . . .
C28 C 0.5787(2) 0.47742(18) 0.24155(7) 0.0190(4) Uani 1 1 d . . . . .
H28 H 0.646075 0.525782 0.250161 0.023 Uiso 1 1 calc R U . . .
C29 C 0.5267(2) 0.47099(19) 0.19866(7) 0.0229(5) Uani 1 1 d . . . . .
H29 H 0.558443 0.514886 0.178115 0.028 Uiso 1 1 calc R U . . .
C30 C 0.4289(2) 0.40112(19) 0.18563(7) 0.0229(5) Uani 1 1 d . . . . .
H30 H 0.392609 0.397451 0.156241 0.027 Uiso 1 1 calc R U . . .
C31 C 0.3841(2) 0.33644(19) 0.21563(7) 0.0206(5) Uani 1 1 d . . . . .
H31 H 0.317365 0.287658 0.206664 0.025 Uiso 1 1 calc R U . . .
C32 C 0.43568(19) 0.34213(17) 0.25876(7) 0.0158(4) Uani 1 1 d . . . . .
H32 H 0.404064 0.297051 0.278989 0.019 Uiso 1 1 calc R U . . .
C33 C 0.4707(2) 0.12997(16) 0.32883(7) 0.0148(4) Uani 1 1 d . . . . .
C34 C 0.5661(2) 0.11766(17) 0.30511(7) 0.0193(4) Uani 1 1 d . . . . .
H34 H 0.646642 0.141252 0.317004 0.023 Uiso 1 1 calc R U . . .
C35 C 0.5443(2) 0.07110(19) 0.26418(8) 0.0251(5) Uani 1 1 d . . . . .
H35 H 0.609755 0.063445 0.248297 0.030 Uiso 1 1 calc R U . . .
C36 C 0.4271(3) 0.0360(2) 0.24666(8) 0.0297(6) Uani 1 1 d . . . . .
H36 H 0.412204 0.003713 0.218896 0.036 Uiso 1 1 calc R U . . .
C37 C 0.3323(3) 0.0481(2) 0.26973(8) 0.0289(6) Uani 1 1 d . . . . .
H37 H 0.251800 0.025257 0.257517 0.035 Uiso 1 1 calc R U . . .
C38 C 0.3535(2) 0.09371(18) 0.31081(7) 0.0210(5) Uani 1 1 d . . . . .
H38 H 0.287731 0.100107 0.326618 0.025 Uiso 1 1 calc R U . . .
C39 C 0.3932(2) 0.13534(16) 0.41117(7) 0.0144(4) Uani 1 1 d . . . . .
C40 C 0.2710(2) 0.16789(17) 0.39941(7) 0.0169(4) Uani 1 1 d . . . . .
H40 H 0.250699 0.225229 0.378944 0.020 Uiso 1 1 calc R U . . .
C41 C 0.1781(2) 0.11680(18) 0.41751(7) 0.0197(4) Uani 1 1 d . . . . .
H41 H 0.094800 0.136801 0.408069 0.024 Uiso 1 1 calc R U . . .
C42 C 0.2063(2) 0.03814(18) 0.44873(7) 0.0204(5) Uani 1 1 d . . . . .
H42 H 0.142851 0.003535 0.460881 0.024 Uiso 1 1 calc R U . . .
C43 C 0.3272(2) 0.00950(18) 0.46242(7) 0.0215(5) Uani 1 1 d . . . . .
H43 H 0.346967 -0.043031 0.484824 0.026 Uiso 1 1 calc R U . . .
C44 C 0.4209(2) 0.05678(18) 0.44374(7) 0.0186(4) Uani 1 1 d . . . . .
H44 H 0.503789 0.035480 0.453199 0.022 Uiso 1 1 calc R U . . .
C45 C 0.64607(19) 0.11174(17) 0.40250(7) 0.0160(4) Uani 1 1 d . . . . .
C46 C 0.6416(2) -0.00330(18) 0.39693(8) 0.0214(5) Uani 1 1 d . . . . .
H46 H 0.568309 -0.037289 0.382915 0.026 Uiso 1 1 calc R U . . .
C47 C 0.7434(2) -0.06744(19) 0.41175(8) 0.0238(5) Uani 1 1 d . . . . .
H47 H 0.739342 -0.145349 0.408148 0.029 Uiso 1 1 calc R U . . .
C48 C 0.8518(2) -0.01866(19) 0.43187(7) 0.0212(5) Uani 1 1 d . . . . .
H48 H 0.921928 -0.062868 0.441622 0.025 Uiso 1 1 calc R U . . .
C49 C 0.8568(2) 0.09461(18) 0.43760(7) 0.0186(4) Uani 1 1 d . . . . .
H49 H 0.930219 0.128308 0.451680 0.022 Uiso 1 1 calc R U . . .
C50 C 0.75427(19) 0.15930(17) 0.42275(7) 0.0160(4) Uani 1 1 d . . . . .
H50 H 0.758662 0.237140 0.426568 0.019 Uiso 1 1 calc R U . . .
C51 C 0.34325(18) 0.40231(17) 0.35004(7) 0.0150(4) Uani 1 1 d . . . . .
H51A H 0.280618 0.412027 0.368365 0.023 Uiso 1 1 calc R U . . .
H51B H 0.325418 0.335304 0.332723 0.023 Uiso 1 1 calc R U . . .
H51C H 0.342740 0.466424 0.331079 0.023 Uiso 1 1 calc R U . . .

loop_
_atom_site_aniso_label
_atom_site_aniso_U_11
_atom_site_aniso_U_22
_atom_site_aniso_U_33
_atom_site_aniso_U_23
_atom_site_aniso_U_13
_atom_site_aniso_U_12
Ru1 0.01165(8) 0.00904(7) 0.00872(8) -0.00063(6) 0.00192(5) -0.00008(5)
P1 0.0129(2) 0.0104(2) 0.0096(2) -0.00018(18) 0.00224(18) 0.00039(18)
P2 0.0138(2) 0.0097(2) 0.0123(2) -0.00111(19) 0.00194(19) -0.00032(18)
Al1 0.0148(3) 0.0123(3) 0.0128(3) 0.0010(2) 0.0030(2) 0.0000(2)
Cl1 0.0229(3) 0.0140(2) 0.0200(3) -0.00009(19) 0.0104(2) 0.00113(18)
N1 0.0151(8) 0.0120(8) 0.0122(8) 0.0002(7) 0.0047(7) -0.0005(6)
C1 0.0175(10) 0.0141(9) 0.0107(10) -0.0051(8) 0.0031(8) -0.0035(8)
C2 0.0166(10) 0.0173(10) 0.0119(10) -0.0057(8) 0.0002(8) 0.0008(8)
C3 0.0217(11) 0.0135(9) 0.0071(9) -0.0009(7) 0.0012(8) 0.0018(8)
C4 0.0201(10) 0.0109(9) 0.0078(9) -0.0016(7) 0.0032(8) -0.0011(8)
C5 0.0199(10) 0.0129(9) 0.0099(10) -0.0032(8) 0.0041(8) -0.0021(8)
C6 0.0269(12) 0.0126(9) 0.0121(10) -0.0004(8) 0.0059(8) 0.0000(8)
C7 0.0336(13) 0.0150(10) 0.0162(11) -0.0018(9) 0.0118(9) -0.0072(9)
C8 0.0212(11) 0.0186(10) 0.0181(11) -0.0058(9) 0.0100(9) -0.0055(8)
C9 0.0187(11) 0.0150(10) 0.0149(10) -0.0039(8) 0.0057(8) -0.0016(8)
C10 0.0191(10) 0.0111(9) 0.0100(10) -0.0022(8) 0.0049(8) -0.0028(8)
C11 0.0172(10) 0.0108(9) 0.0074(9) -0.0026(7) 0.0020(8) -0.0001(7)
C12 0.0183(10) 0.0096(9) 0.0098(10) -0.0019(8) 0.0027(8) -0.0014(7)
C13 0.0248(12) 0.0210(11) 0.0225(12) 0.0049(9) -0.0059(9) -0.0022(9)
C14 0.0207(11) 0.0137(10) 0.0218(11) 0.0036(9) 0.0074(9) 0.0018(8)
C15 0.0211(11) 0.0128(9) 0.0092(10) -0.0012(8) 0.0042(8) -0.0007(8)
C16 0.0216(11) 0.0176(10) 0.0155(11) 0.0040(8) 0.0085(9) 0.0028(8)
C17 0.0298(13) 0.0171(10) 0.0208(12) 0.0062(9) 0.0114(10) 0.0072(9)
C18 0.0364(14) 0.0134(10) 0.0203(12) 0.0030(9) 0.0108(10) -0.0009(9)
C19 0.0236(12) 0.0203(11) 0.0222(12) 0.0014(9) 0.0041(9) -0.0057(9)
C20 0.0213(11) 0.0140(10) 0.0163(10) 0.0008(8) 0.0029(8) -0.0014(8)
C21 0.0153(10) 0.0101(9) 0.0146(10) 0.0015(8) 0.0035(8) -0.0003(7)
C22 0.0179(10) 0.0124(9) 0.0153(10) -0.0007(8) 0.0036(8) 0.0000(8)
C23 0.0160(10) 0.0186(10) 0.0204(12) -0.0011(9) -0.0001(9) 0.0005(8)
C24 0.0184(11) 0.0214(11) 0.0273(13) -0.0016(10) 0.0070(9) 0.0063(9)
C25 0.0269(12) 0.0229(11) 0.0198(12) -0.0030(9) 0.0086(9) 0.0054(9)
C26 0.0186(11) 0.0170(10) 0.0154(11) -0.0015(8) 0.0038(8) 0.0019(8)
C27 0.0181(10) 0.0145(10) 0.0105(10) -0.0012(8) 0.0016(8) 0.0040(8)
C28 0.0252(12) 0.0177(10) 0.0142(11) 0.0008(8) 0.0030(9) -0.0006(9)
C29 0.0353(14) 0.0194(11) 0.0144(11) 0.0044(9) 0.0051(10) 0.0041(9)
C30 0.0326(13) 0.0225(11) 0.0111(10) -0.0031(9) -0.0035(9) 0.0093(10)
C31 0.0197(11) 0.0205(11) 0.0196(12) -0.0050(9) -0.0021(9) 0.0031(9)
C32 0.0171(10) 0.0148(10) 0.0158(11) -0.0016(8) 0.0037(8) 0.0041(8)
C33 0.0220(11) 0.0081(9) 0.0143(10) -0.0006(8) 0.0029(8) -0.0013(8)
C34 0.0236(11) 0.0146(10) 0.0204(11) 0.0010(9) 0.0053(9) 0.0021(8)
C35 0.0402(14) 0.0175(10) 0.0206(12) 0.0005(9) 0.0138(10) 0.0055(10)
C36 0.0559(17) 0.0191(11) 0.0142(11) -0.0047(9) 0.0059(11) -0.0048(11)
C37 0.0404(15) 0.0268(12) 0.0180(12) -0.0027(10) 0.0009(10) -0.0181(11)
C38 0.0268(12) 0.0200(11) 0.0160(11) -0.0017(9) 0.0029(9) -0.0087(9)
C39 0.0200(10) 0.0112(9) 0.0116(10) -0.0020(8) 0.0018(8) -0.0023(8)
C40 0.0206(11) 0.0150(10) 0.0156(11) 0.0024(8) 0.0043(8) 0.0005(8)
C41 0.0183(11) 0.0228(11) 0.0185(11) 0.0000(9) 0.0049(9) -0.0015(9)
C42 0.0241(12) 0.0177(10) 0.0211(12) -0.0023(9) 0.0089(9) -0.0071(9)
C43 0.0301(13) 0.0153(10) 0.0185(12) 0.0038(9) 0.0022(9) -0.0055(9)
C44 0.0205(11) 0.0162(10) 0.0180(11) 0.0005(9) 0.0001(9) -0.0035(8)
C45 0.0175(10) 0.0145(10) 0.0161(10) 0.0001(8) 0.0030(8) 0.0032(8)
C46 0.0230(12) 0.0151(10) 0.0239(12) -0.0029(9) -0.0026(9) 0.0005(9)
C47 0.0295(13) 0.0145(10) 0.0259(13) -0.0003(9) -0.0001(10) 0.0033(9)
C48 0.0200(11) 0.0209(11) 0.0225(12) 0.0037(9) 0.0029(9) 0.0071(9)
C49 0.0150(10) 0.0213(11) 0.0199(11) -0.0008(9) 0.0036(8) -0.0009(8)
C50 0.0180(10) 0.0145(10) 0.0170(11) -0.0013(8) 0.0068(8) -0.0001(8)
C51 0.0137(10) 0.0159(10) 0.0151(10) -0.0010(8) 0.0013(8) 0.0008(8)

loop_
_atom_type_symbol
_atom_type_description
_atom_type_scat_dispersion_real
_atom_type_scat_dispersion_imag
_atom_type_scat_source
C C 0.0181 0.0091 'International Tables Vol C Tables 4.2.6.8 and 6.1.1.4'
H H 0.0000 0.0000 'International Tables Vol C Tables 4.2.6.8 and 6.1.1.4'
Al Al 0.2130 0.2455 'International Tables Vol C Tables 4.2.6.8 and 6.1.1.4'
P P 0.2955 0.4335 'International Tables Vol C Tables 4.2.6.8 and 6.1.1.4'
Ru Ru 0.0552 3.2960 'International Tables Vol C Tables 4.2.6.8 and 6.1.1.4'
Cl Cl 0.3639 0.7018 'International Tables Vol C Tables 4.2.6.8 and 6.1.1.4'
N N 0.0311 0.0180 'International Tables Vol C Tables 4.2.6.8 and 6.1.1.4'

loop_
_geom_angle_atom_site_label_1
_geom_angle_atom_site_label_2
_geom_angle_atom_site_label_3
_geom_angle
_geom_angle_site_symmetry_1
_geom_angle_site_symmetry_3
_geom_angle_publ_flag
C51 Ru1 C1 129.05(8) . . ?
C51 Ru1 C3 129.65(8) . . ?
C1 Ru1 C3 64.65(7) . . ?
C51 Ru1 C12 94.15(8) . . ?
C1 Ru1 C12 36.34(7) . . ?
C3 Ru1 C12 76.83(7) . . ?
C51 Ru1 P1 88.21(6) . . ?
C1 Ru1 P1 88.27(5) . . ?
C3 Ru1 P1 141.72(6) . . ?
C12 Ru1 P1 97.59(5) . . ?
C51 Ru1 C2 154.92(8) . . ?
C1 Ru1 C2 35.84(7) . . ?
C3 Ru1 C2 35.76(7) . . ?
C12 Ru1 C2 64.91(7) . . ?
P1 Ru1 C2 107.32(6) . . ?
C51 Ru1 P2 89.78(6) . . ?
C1 Ru1 P2 140.90(6) . . ?
C3 Ru1 P2 88.20(5) . . ?
C12 Ru1 P2 163.35(5) . . ?
P1 Ru1 P2 98.704(18) . . ?
C2 Ru1 P2 106.62(5) . . ?
C51 Ru1 C4 96.22(8) . . ?
C1 Ru1 C4 74.46(7) . . ?
C3 Ru1 C4 35.26(7) . . ?
C12 Ru1 C4 63.59(7) . . ?
P1 Ru1 C4 160.86(5) . . ?
C2 Ru1 C4 62.86(7) . . ?
P2 Ru1 C4 99.92(5) . . ?
C51 Ru1 C11 81.86(7) . . ?
C1 Ru1 C11 62.00(7) . . ?
C3 Ru1 C11 62.80(7) . . ?
C12 Ru1 C11 34.42(7) . . ?
P1 Ru1 C11 128.89(5) . . ?
C2 Ru1 C11 73.05(7) . . ?
P2 Ru1 C11 131.02(5) . . ?
C4 Ru1 C11 34.64(6) . . ?
C21 P1 C27 101.90(9) . . ?
C21 P1 C15 102.40(9) . . ?
C27 P1 C15 96.07(9) . . ?
C21 P1 Ru1 115.50(7) . . ?
C27 P1 Ru1 126.59(7) . . ?
C15 P1 Ru1 110.49(7) . . ?
C39 P2 C45 101.88(10) . . ?
C39 P2 C33 102.21(9) . . ?
C45 P2 C33 97.73(10) . . ?
C39 P2 Ru1 112.01(7) . . ?
C45 P2 Ru1 118.84(7) . . ?
C33 P2 Ru1 121.17(7) . . ?
N1 Al1 C14 111.16(9) . . ?
N1 Al1 C13 107.23(9) . . ?
C14 Al1 C13 118.20(10) . . ?
N1 Al1 Cl1 103.32(6) . . ?
C14 Al1 Cl1 107.81(7) . . ?
C13 Al1 Cl1 108.09(8) . . ?
C11 N1 C10 105.59(16) . . ?
C11 N1 Al1 130.58(14) . . ?
C10 N1 Al1 123.83(14) . . ?
C2 C1 C12 121.98(19) . . ?
C2 C1 Ru1 74.43(12) . . ?
C12 C1 Ru1 73.07(11) . . ?
C2 C1 H1 119.0 . . ?
C12 C1 H1 119.0 . . ?
Ru1 C1 H1 125.2 . . ?
C1 C2 C3 118.76(19) . . ?
C1 C2 Ru1 69.72(12) . . ?
C3 C2 Ru1 70.86(12) . . ?
C1 C2 H2 120.6 . . ?
C3 C2 H2 120.6 . . ?
Ru1 C2 H2 131.5 . . ?
C4 C3 C2 119.79(19) . . ?
C4 C3 Ru1 75.63(12) . . ?
C2 C3 Ru1 73.38(12) . . ?
C4 C3 H3 120.1 . . ?
C2 C3 H3 120.1 . . ?
Ru1 C3 H3 122.2 . . ?
C3 C4 C11 120.42(19) . . ?
C3 C4 C5 134.01(19) . . ?
C11 C4 C5 105.28(17) . . ?
C3 C4 Ru1 69.11(11) . . ?
C11 C4 Ru1 75.96(11) . . ?
C5 C4 Ru1 132.12(14) . . ?
C6 C5 C10 120.67(19) . . ?
C6 C5 C4 133.6(2) . . ?
C10 C5 C4 105.56(17) . . ?
C7 C6 C5 118.3(2) . . ?
C7 C6 H6 120.9 . . ?
C5 C6 H6 120.9 . . ?
C6 C7 C8 120.8(2) . . ?
C6 C7 H7 119.6 . . ?
C8 C7 H7 119.6 . . ?
C9 C8 C7 121.8(2) . . ?
C9 C8 H8 119.1 . . ?
C7 C8 H8 119.1 . . ?
C8 C9 C10 117.7(2) . . ?
C8 C9 H9 121.2 . . ?
C10 C9 H9 121.2 . . ?
C9 C10 N1 127.50(19) . . ?
C9 C10 C5 120.66(19) . . ?
N1 C10 C5 111.82(18) . . ?
N1 C11 C12 129.15(18) . . ?
N1 C11 C4 111.73(18) . . ?
C12 C11 C4 118.85(18) . . ?
N1 C11 Ru1 132.48(14) . . ?
C12 C11 Ru1 66.33(11) . . ?
C4 C11 Ru1 69.40(11) . . ?
C11 C12 C1 118.54(18) . . ?
C11 C12 Ru1 79.25(11) . . ?
C1 C12 Ru1 70.59(11) . . ?
C11 C12 H12 120.7 . . ?
C1 C12 H12 120.7 . . ?
Ru1 C12 H12 120.5 . . ?
Al1 C13 H13A 109.5 . . ?
Al1 C13 H13B 109.5 . . ?
H13A C13 H13B 109.5 . . ?
Al1 C13 H13C 109.5 . . ?
H13A C13 H13C 109.5 . . ?
H13B C13 H13C 109.5 . . ?
Al1 C14 H14A 109.5 . . ?
Al1 C14 H14B 109.5 . . ?
H14A C14 H14B 109.5 . . ?
Al1 C14 H14C 109.5 . . ?
H14A C14 H14C 109.5 . . ?
H14B C14 H14C 109.5 . . ?
C20 C15 C16 118.76(19) . . ?
C20 C15 P1 123.59(16) . . ?
C16 C15 P1 117.49(16) . . ?
C17 C16 C15 120.6(2) . . ?
C17 C16 H16 119.7 . . ?
C15 C16 H16 119.7 . . ?
C18 C17 C16 120.0(2) . . ?
C18 C17 H17 120.0 . . ?
C16 C17 H17 120.0 . . ?
C19 C18 C17 119.8(2) . . ?
C19 C18 H18 120.1 . . ?
C17 C18 H18 120.1 . . ?
C18 C19 C20 120.5(2) . . ?
C18 C19 H19 119.8 . . ?
C20 C19 H19 119.8 . . ?
C19 C20 C15 120.4(2) . . ?
C19 C20 H20 119.8 . . ?
C15 C20 H20 119.8 . . ?
C26 C21 C22 118.15(19) . . ?
C26 C21 P1 122.51(16) . . ?
C22 C21 P1 119.34(16) . . ?
C23 C22 C21 121.0(2) . . ?
C23 C22 H22 119.5 . . ?
C21 C22 H22 119.5 . . ?
C22 C23 C24 120.1(2) . . ?
C22 C23 H23 120.0 . . ?
C24 C23 H23 120.0 . . ?
C25 C24 C23 119.9(2) . . ?
C25 C24 H24 120.0 . . ?
C23 C24 H24 120.0 . . ?
C24 C25 C26 120.2(2) . . ?
C24 C25 H25 119.9 . . ?
C26 C25 H25 119.9 . . ?
C25 C26 C21 120.6(2) . . ?
C25 C26 H26 119.7 . . ?
C21 C26 H26 119.7 . . ?
C32 C27 C28 118.04(19) . . ?
C32 C27 P1 123.97(16) . . ?
C28 C27 P1 117.99(16) . . ?
C29 C28 C27 120.8(2) . . ?
C29 C28 H28 119.6 . . ?
C27 C28 H28 119.6 . . ?
C30 C29 C28 120.3(2) . . ?
C30 C29 H29 119.9 . . ?
C28 C29 H29 119.9 . . ?
C29 C30 C31 119.6(2) . . ?
C29 C30 H30 120.2 . . ?
C31 C30 H30 120.2 . . ?
C30 C31 C32 120.6(2) . . ?
C30 C31 H31 119.7 . . ?
C32 C31 H31 119.7 . . ?
C31 C32 C27 120.6(2) . . ?
C31 C32 H32 119.7 . . ?
C27 C32 H32 119.7 . . ?
C38 C33 C34 118.5(2) . . ?
C38 C33 P2 124.39(17) . . ?
C34 C33 P2 117.06(17) . . ?
C35 C34 C33 120.7(2) . . ?
C35 C34 H34 119.6 . . ?
C33 C34 H34 119.6 . . ?
C36 C35 C34 120.0(2) . . ?
C36 C35 H35 120.0 . . ?
C34 C35 H35 120.0 . . ?
C37 C36 C35 119.7(2) . . ?
C37 C36 H36 120.1 . . ?
C35 C36 H36 120.1 . . ?
C36 C37 C38 120.7(2) . . ?
C36 C37 H37 119.7 . . ?
C38 C37 H37 119.7 . . ?
C37 C38 C33 120.4(2) . . ?
C37 C38 H38 119.8 . . ?
C33 C38 H38 119.8 . . ?
C40 C39 C44 118.2(2) . . ?
C40 C39 P2 118.45(16) . . ?
C44 C39 P2 123.36(17) . . ?
C39 C40 C41 120.6(2) . . ?
C39 C40 H40 119.7 . . ?
C41 C40 H40 119.7 . . ?
C42 C41 C40 120.5(2) . . ?
C42 C41 H41 119.7 . . ?
C40 C41 H41 119.7 . . ?
C41 C42 C43 119.6(2) . . ?
C41 C42 H42 120.2 . . ?
C43 C42 H42 120.2 . . ?
C42 C43 C44 120.8(2) . . ?
C42 C43 H43 119.6 . . ?
C44 C43 H43 119.6 . . ?
C43 C44 C39 120.2(2) . . ?
C43 C44 H44 119.9 . . ?
C39 C44 H44 119.9 . . ?
C50 C45 C46 118.7(2) . . ?
C50 C45 P2 121.87(16) . . ?
C46 C45 P2 119.43(17) . . ?
C47 C46 C45 120.3(2) . . ?
C47 C46 H46 119.8 . . ?
C45 C46 H46 119.8 . . ?
C46 C47 C48 120.4(2) . . ?
C46 C47 H47 119.8 . . ?
C48 C47 H47 119.8 . . ?
C49 C48 C47 119.6(2) . . ?
C49 C48 H48 120.2 . . ?
C47 C48 H48 120.2 . . ?
C48 C49 C50 120.0(2) . . ?
C48 C49 H49 120.0 . . ?
C50 C49 H49 120.0 . . ?
C45 C50 C49 120.9(2) . . ?
C45 C50 H50 119.6 . . ?
C49 C50 H50 119.6 . . ?
Ru1 C51 H51A 109.5 . . ?
Ru1 C51 H51B 109.5 . . ?
H51A C51 H51B 109.5 . . ?
Ru1 C51 H51C 109.5 . . ?
H51A C51 H51C 109.5 . . ?
H51B C51 H51C 109.5 . . ?

loop_
_geom_bond_atom_site_label_1
_geom_bond_atom_site_label_2
_geom_bond_distance
_geom_bond_site_symmetry_2
_geom_bond_publ_flag
Ru1 C51 2.150(2) . ?
Ru1 C1 2.258(2) . ?
Ru1 C3 2.286(2) . ?
Ru1 C12 2.2897(19) . ?
Ru1 P1 2.3178(5) . ?
Ru1 C2 2.318(2) . ?
Ru1 P2 2.3355(5) . ?
Ru1 C4 2.370(2) . ?
Ru1 C11 2.4562(19) . ?
P1 C21 1.836(2) . ?
P1 C27 1.853(2) . ?
P1 C15 1.853(2) . ?
P2 C39 1.844(2) . ?
P2 C45 1.845(2) . ?
P2 C33 1.846(2) . ?
Al1 N1 1.9277(18) . ?
Al1 C14 1.967(2) . ?
Al1 C13 1.969(2) . ?
Al1 Cl1 2.2079(8) . ?
N1 C11 1.363(3) . ?
N1 C10 1.405(3) . ?
C1 C2 1.409(3) . ?
C1 C12 1.418(3) . ?
C1 H1 0.9500 . ?
C2 C3 1.414(3) . ?
C2 H2 0.9500 . ?
C3 C4 1.412(3) . ?
C3 H3 0.9500 . ?
C4 C11 1.439(3) . ?
C4 C5 1.448(3) . ?
C5 C6 1.399(3) . ?
C5 C10 1.407(3) . ?
C6 C7 1.384(3) . ?
C6 H6 0.9500 . ?
C7 C8 1.397(3) . ?
C7 H7 0.9500 . ?
C8 C9 1.386(3) . ?
C8 H8 0.9500 . ?
C9 C10 1.401(3) . ?
C9 H9 0.9500 . ?
C11 C12 1.413(3) . ?
C12 H12 0.9500 . ?
C13 H13A 0.9800 . ?
C13 H13B 0.9800 . ?
C13 H13C 0.9800 . ?
C14 H14A 0.9800 . ?
C14 H14B 0.9800 . ?
C14 H14C 0.9800 . ?
C15 C20 1.393(3) . ?
C15 C16 1.399(3) . ?
C16 C17 1.392(3) . ?
C16 H16 0.9500 . ?
C17 C18 1.389(3) . ?
C17 H17 0.9500 . ?
C18 C19 1.382(3) . ?
C18 H18 0.9500 . ?
C19 C20 1.392(3) . ?
C19 H19 0.9500 . ?
C20 H20 0.9500 . ?
C21 C26 1.394(3) . ?
C21 C22 1.400(3) . ?
C22 C23 1.381(3) . ?
C22 H22 0.9500 . ?
C23 C24 1.382(3) . ?
C23 H23 0.9500 . ?
C24 C25 1.380(3) . ?
C24 H24 0.9500 . ?
C25 C26 1.390(3) . ?
C25 H25 0.9500 . ?
C26 H26 0.9500 . ?
C27 C32 1.390(3) . ?
C27 C28 1.409(3) . ?
C28 C29 1.384(3) . ?
C28 H28 0.9500 . ?
C29 C30 1.380(3) . ?
C29 H29 0.9500 . ?
C30 C31 1.383(3) . ?
C30 H30 0.9500 . ?
C31 C32 1.390(3) . ?
C31 H31 0.9500 . ?
C32 H32 0.9500 . ?
C33 C38 1.396(3) . ?
C33 C34 1.399(3) . ?
C34 C35 1.395(3) . ?
C34 H34 0.9500 . ?
C35 C36 1.388(4) . ?
C35 H35 0.9500 . ?
C36 C37 1.379(4) . ?
C36 H36 0.9500 . ?
C37 C38 1.394(3) . ?
C37 H37 0.9500 . ?
C38 H38 0.9500 . ?
C39 C40 1.396(3) . ?
C39 C44 1.398(3) . ?
C40 C41 1.398(3) . ?
C40 H40 0.9500 . ?
C41 C42 1.370(3) . ?
C41 H41 0.9500 . ?
C42 C43 1.377(3) . ?
C42 H42 0.9500 . ?
C43 C44 1.397(3) . ?
C43 H43 0.9500 . ?
C44 H44 0.9500 . ?
C45 C50 1.384(3) . ?
C45 C46 1.403(3) . ?
C46 C47 1.382(3) . ?
C46 H46 0.9500 . ?
C47 C48 1.390(3) . ?
C47 H47 0.9500 . ?
C48 C49 1.383(3) . ?
C48 H48 0.9500 . ?
C49 C50 1.392(3) . ?
C49 H49 0.9500 . ?
C50 H50 0.9500 . ?
C51 H51A 0.9800 . ?
C51 H51B 0.9800 . ?
C51 H51C 0.9800 . ?

loop_
_geom_torsion_atom_site_label_1
_geom_torsion_atom_site_label_2
_geom_torsion_atom_site_label_3
_geom_torsion_atom_site_label_4
_geom_torsion
_geom_torsion_site_symmetry_1
_geom_torsion_site_symmetry_2
_geom_torsion_site_symmetry_3
_geom_torsion_site_symmetry_4
_geom_torsion_publ_flag
C12 C1 C2 C3 4.9(3) . . . . ?
Ru1 C1 C2 C3 -53.02(17) . . . . ?
C12 C1 C2 Ru1 57.96(17) . . . . ?
C1 C2 C3 C4 -9.5(3) . . . . ?
Ru1 C2 C3 C4 -62.01(17) . . . . ?
C1 C2 C3 Ru1 52.48(17) . . . . ?
C2 C3 C4 C11 2.5(3) . . . . ?
Ru1 C3 C4 C11 -58.33(17) . . . . ?
C2 C3 C4 C5 -170.1(2) . . . . ?
Ru1 C3 C4 C5 129.0(2) . . . . ?
C2 C3 C4 Ru1 60.86(17) . . . . ?
C3 C4 C5 C6 -0.4(4) . . . . ?
C11 C4 C5 C6 -173.9(2) . . . . ?
Ru1 C4 C5 C6 101.4(3) . . . . ?
C3 C4 C5 C10 174.9(2) . . . . ?
C11 C4 C5 C10 1.5(2) . . . . ?
Ru1 C4 C5 C10 -83.2(2) . . . . ?
C10 C5 C6 C7 2.6(3) . . . . ?
C4 C5 C6 C7 177.4(2) . . . . ?
C5 C6 C7 C8 -0.2(3) . . . . ?
C6 C7 C8 C9 -1.3(3) . . . . ?
C7 C8 C9 C10 0.4(3) . . . . ?
C8 C9 C10 N1 -176.45(19) . . . . ?
C8 C9 C10 C5 2.0(3) . . . . ?
C11 N1 C10 C9 178.6(2) . . . . ?
Al1 N1 C10 C9 -0.5(3) . . . . ?
C11 N1 C10 C5 0.0(2) . . . . ?
Al1 N1 C10 C5 -179.10(14) . . . . ?
C6 C5 C10 C9 -3.6(3) . . . . ?
C4 C5 C10 C9 -179.68(18) . . . . ?
C6 C5 C10 N1 175.13(18) . . . . ?
C4 C5 C10 N1 -1.0(2) . . . . ?
C10 N1 C11 C12 175.0(2) . . . . ?
Al1 N1 C11 C12 -6.0(3) . . . . ?
C10 N1 C11 C4 1.0(2) . . . . ?
Al1 N1 C11 C4 -179.96(14) . . . . ?
C10 N1 C11 Ru1 82.5(2) . . . . ?
Al1 N1 C11 Ru1 -98.5(2) . . . . ?
C3 C4 C11 N1 -176.14(18) . . . . ?
C5 C4 C11 N1 -1.6(2) . . . . ?
Ru1 C4 C11 N1 128.82(15) . . . . ?
C3 C4 C11 C12 9.2(3) . . . . ?
C5 C4 C11 C12 -176.25(18) . . . . ?
Ru1 C4 C11 C12 -45.83(16) . . . . ?
C3 C4 C11 Ru1 55.04(17) . . . . ?
C5 C4 C11 Ru1 -130.42(15) . . . . ?
N1 C11 C12 C1 172.78(19) . . . . ?
C4 C11 C12 C1 -13.6(3) . . . . ?
Ru1 C11 C12 C1 -60.78(16) . . . . ?
N1 C11 C12 Ru1 -126.4(2) . . . . ?
C4 C11 C12 Ru1 47.14(17) . . . . ?
C2 C1 C12 C11 6.8(3) . . . . ?
Ru1 C1 C12 C11 65.38(16) . . . . ?
C2 C1 C12 Ru1 -58.61(17) . . . . ?
C21 P1 C15 C20 -6.3(2) . . . . ?
C27 P1 C15 C20 -109.91(19) . . . . ?
Ru1 P1 C15 C20 117.27(17) . . . . ?
C21 P1 C15 C16 169.19(16) . . . . ?
C27 P1 C15 C16 65.56(18) . . . . ?
Ru1 P1 C15 C16 -67.26(17) . . . . ?
C20 C15 C16 C17 -0.4(3) . . . . ?
P1 C15 C16 C17 -176.14(17) . . . . ?
C15 C16 C17 C18 0.6(3) . . . . ?
C16 C17 C18 C19 -0.6(4) . . . . ?
C17 C18 C19 C20 0.3(4) . . . . ?
C18 C19 C20 C15 -0.1(3) . . . . ?
C16 C15 C20 C19 0.2(3) . . . . ?
P1 C15 C20 C19 175.59(17) . . . . ?
C27 P1 C21 C26 -8.80(19) . . . . ?
C15 P1 C21 C26 -107.83(18) . . . . ?
Ru1 P1 C21 C26 132.04(16) . . . . ?
C27 P1 C21 C22 171.33(16) . . . . ?
C15 P1 C21 C22 72.29(17) . . . . ?
Ru1 P1 C21 C22 -47.83(18) . . . . ?
C26 C21 C22 C23 1.8(3) . . . . ?
P1 C21 C22 C23 -178.37(16) . . . . ?
C21 C22 C23 C24 -1.9(3) . . . . ?
C22 C23 C24 C25 0.5(3) . . . . ?
C23 C24 C25 C26 1.0(4) . . . . ?
C24 C25 C26 C21 -1.2(3) . . . . ?
C22 C21 C26 C25 -0.2(3) . . . . ?
P1 C21 C26 C25 179.94(17) . . . . ?
C21 P1 C27 C32 110.88(18) . . . . ?
C15 P1 C27 C32 -145.05(18) . . . . ?
Ru1 P1 C27 C32 -23.9(2) . . . . ?
C21 P1 C27 C28 -68.50(18) . . . . ?
C15 P1 C27 C28 35.57(18) . . . . ?
Ru1 P1 C27 C28 156.73(14) . . . . ?
C32 C27 C28 C29 0.9(3) . . . . ?
P1 C27 C28 C29 -179.67(17) . . . . ?
C27 C28 C29 C30 0.0(3) . . . . ?
C28 C29 C30 C31 -0.8(3) . . . . ?
C29 C30 C31 C32 0.7(3) . . . . ?
C30 C31 C32 C27 0.2(3) . . . . ?
C28 C27 C32 C31 -1.0(3) . . . . ?
P1 C27 C32 C31 179.64(16) . . . . ?
C39 P2 C33 C38 27.8(2) . . . . ?
C45 P2 C33 C38 131.79(19) . . . . ?
Ru1 P2 C33 C38 -97.59(18) . . . . ?
C39 P2 C33 C34 -152.99(16) . . . . ?
C45 P2 C33 C34 -49.00(18) . . . . ?
Ru1 P2 C33 C34 81.62(17) . . . . ?
C38 C33 C34 C35 0.6(3) . . . . ?
P2 C33 C34 C35 -178.67(16) . . . . ?
C33 C34 C35 C36 -0.3(3) . . . . ?
C34 C35 C36 C37 0.5(4) . . . . ?
C35 C36 C37 C38 -1.1(4) . . . . ?
C36 C37 C38 C33 1.4(4) . . . . ?
C34 C33 C38 C37 -1.1(3) . . . . ?
P2 C33 C38 C37 178.06(18) . . . . ?
C45 P2 C39 C40 -171.09(17) . . . . ?
C33 P2 C39 C40 -70.36(18) . . . . ?
Ru1 P2 C39 C40 60.84(17) . . . . ?
C45 P2 C39 C44 7.3(2) . . . . ?
C33 P2 C39 C44 108.06(18) . . . . ?
Ru1 P2 C39 C44 -120.74(17) . . . . ?
C44 C39 C40 C41 -4.8(3) . . . . ?
P2 C39 C40 C41 173.67(17) . . . . ?
C39 C40 C41 C42 3.5(3) . . . . ?
C40 C41 C42 C43 0.1(3) . . . . ?
C41 C42 C43 C44 -2.4(3) . . . . ?
C42 C43 C44 C39 0.9(3) . . . . ?
C40 C39 C44 C43 2.7(3) . . . . ?
P2 C39 C44 C43 -175.78(17) . . . . ?
C39 P2 C45 C50 -122.15(18) . . . . ?
C33 P2 C45 C50 133.56(18) . . . . ?
Ru1 P2 C45 C50 1.4(2) . . . . ?
C39 P2 C45 C46 58.7(2) . . . . ?
C33 P2 C45 C46 -45.6(2) . . . . ?
Ru1 P2 C45 C46 -177.71(16) . . . . ?
C50 C45 C46 C47 0.5(4) . . . . ?
P2 C45 C46 C47 179.62(18) . . . . ?
C45 C46 C47 C48 -0.8(4) . . . . ?
C46 C47 C48 C49 0.9(4) . . . . ?
C47 C48 C49 C50 -0.9(3) . . . . ?
C46 C45 C50 C49 -0.4(3) . . . . ?
P2 C45 C50 C49 -179.52(17) . . . . ?
C48 C49 C50 C45 0.6(3) . . . . ?
